data_2018858
loop_
_publ_author_name
'Ishihara, M.'
'Saito, Y.'
'Matsumoto, F.'
'Ohba, S.'

_publ_section_title
;
 Structures of mercury(I) nitrite and lithium disilver trinitrite
;
_journal_name_full 'Acta Crystallographica C (39,1983-)'
_journal_page_first 1
_journal_page_last 4
_journal_volume 42
_journal_year 1986
_chemical_formula_sum 'Ag2 Li N3 O6'
_chemical_name_systematic 'Ag2 Li (N O2)3'
_space_group_IT_number 15
_symmetry_space_group_name_Hall '-C 2yc'
_symmetry_space_group_name_H-M 'C 1 2/c 1'
_cell_angle_alpha 90
_cell_angle_beta 91.27
_cell_angle_gamma 90
_cell_formula_units_Z 4
_cell_length_a 10.166
_cell_length_b 7.575
_cell_length_c 8.479
_cell_volume 652.786
_citation_journal_id_ASTM ACSCEE
_cod_data_source_file silver2-3_121.cif
_cod_data_source_block Ag2Li1N3O6
_cod_original_cell_volume 652.7858
_cod_original_formula_sum 'Ag2 Li1 N3 O6'
_cod_database_code 2018858

loop_
_symmetry_equiv_pos_as_xyz
x,y,z
-x,y,-z+1/2
-x,-y,-z
x,-y,z-1/2
x+1/2,y+1/2,z
-x+1/2,y+1/2,-z+1/2
-x+1/2,-y+1/2,-z
x+1/2,-y+1/2,z-1/2

loop_
_atom_site_label
_atom_site_type_symbol
_atom_site_fract_x
_atom_site_fract_y
_atom_site_fract_z
_atom_site_occupancy
_atom_site_U_iso_or_equiv
N2 N+3 0.5175 0.0459 0.4918 0.5 0.0
Li1 Li+1 0.25 0.25 0.5 1 0.0
Ag1 Ag+1 0.38397 0.28952 0.06251 1 0.0
N1 N+3 0.16 0.0007 0.2465 1 0.0
O2 O-2 0.183 0.1586 0.2715 1 0.0
O4 O-2 0.5697 -0.1071 0.5163 0.5 0.0
O3 O-2 0.3963 0.0423 0.5041 0.5 0.0
O1 O-2 0.1417 -0.0431 0.1039 1 0.0
